data_4032728
loop_
_publ_author_name
'Kinthada, Lakshmana K.'
'Medisetty, Sai Raghavendra'
'Parida, Amarchand'
'Babu, K. Naresh'
'Bisai, Alakesh'

_publ_section_title
;
 FeCl3-Catalyzed Allylation Reactions onto 3-Hydroxy-2-oxindoles: Formal
 Total Syntheses of Bis-cyclotryptamine Alkaloids, (+-)-Chimonanthine, and
 (+-)-Folicanthine.
;
_journal_issue 16
_journal_name_full 'The Journal of organic chemistry'
_journal_page_first 8548
_journal_page_last 8567
_journal_paper_doi 10.1021/acs.joc.7b01232
_journal_volume 82
_journal_year 2017
_chemical_formula_sum 'C20 H18 N2 O'
_chemical_formula_weight 302.36
_space_group_crystal_system monoclinic
_space_group_IT_number 14
_space_group_name_Hall '-P 2ybc'
_space_group_name_H-M_alt 'P 1 21/c 1'
_symmetry_space_group_name_Hall '-P 2ybc'
_symmetry_space_group_name_H-M 'P 1 21/c 1'
_atom_sites_solution_hydrogens geom
_audit_creation_method SHELXL-2014/7
_cell_angle_alpha 90
_cell_angle_beta 95.777(2)
_cell_angle_gamma 90
_cell_formula_units_Z 4
_cell_length_a 8.0603(11)
_cell_length_b 18.448(3)
_cell_length_c 10.7581(15)
_cell_measurement_reflns_used 2900
_cell_measurement_temperature 296(2)
_cell_measurement_theta_max 24.26
_cell_measurement_theta_min 2.54
_cell_volume 1591.6(4)
_computing_cell_refinement 'Bruker SAINT'
_computing_data_collection 'Bruker APEX2'
_computing_data_reduction 'Bruker SAINT'
_computing_molecular_graphics 'Bruker SHELXTL'
_computing_publication_material 'Bruker SHELXTL'
_computing_structure_refinement 'SHELXL-2014/7 (Sheldrick, 2014)'
_computing_structure_solution 'SHELXS-97 (Sheldrick 2008)'
_diffrn_ambient_temperature 296(2)
_diffrn_measured_fraction_theta_full 0.999
_diffrn_measured_fraction_theta_max 0.998
_diffrn_measurement_device_type 'Bruker APEX-II CCD'
_diffrn_measurement_method '\f and \w scans'
_diffrn_radiation_type MoK\a
_diffrn_radiation_wavelength 0.71073
_diffrn_reflns_av_R_equivalents 0.0573
_diffrn_reflns_av_unetI/netI 0.0425
_diffrn_reflns_Laue_measured_fraction_full 0.999
_diffrn_reflns_Laue_measured_fraction_max 0.998
_diffrn_reflns_limit_h_max 10
_diffrn_reflns_limit_h_min -10
_diffrn_reflns_limit_k_max 24
_diffrn_reflns_limit_k_min -24
_diffrn_reflns_limit_l_max 13
_diffrn_reflns_limit_l_min -14
_diffrn_reflns_number 24579
_diffrn_reflns_point_group_measured_fraction_full 0.999
_diffrn_reflns_point_group_measured_fraction_max 0.998
_diffrn_reflns_theta_full 25.242
_diffrn_reflns_theta_max 27.982
_diffrn_reflns_theta_min 2.540
_exptl_absorpt_coefficient_mu 0.079
_exptl_absorpt_correction_T_max 0.7456
_exptl_absorpt_correction_T_min 0.7057
_exptl_absorpt_correction_type multi-scan
_exptl_absorpt_process_details multi-scan
_exptl_crystal_density_diffrn 1.262
_exptl_crystal_description block
_exptl_crystal_F_000 640
_exptl_crystal_size_max 0.24
_exptl_crystal_size_mid 0.19
_exptl_crystal_size_min 0.16
_refine_diff_density_max 0.401
_refine_diff_density_min -0.212
_refine_diff_density_rms 0.045
_refine_ls_extinction_method none
_refine_ls_goodness_of_fit_ref 1.028
_refine_ls_hydrogen_treatment constr
_refine_ls_matrix_type full
_refine_ls_number_parameters 209
_refine_ls_number_reflns 3840
_refine_ls_number_restraints 0
_refine_ls_restrained_S_all 1.028
_refine_ls_R_factor_all 0.0776
_refine_ls_R_factor_gt 0.0531
_refine_ls_shift/su_max 0.000
_refine_ls_shift/su_mean 0.000
_refine_ls_structure_factor_coef Fsqd
_refine_ls_weighting_details 'w=1/[\s^2^(Fo^2^)+(0.1000P)^2^] where P=(Fo^2^+2Fc^2^)/3'
_refine_ls_weighting_scheme calc
_refine_ls_wR_factor_gt 0.1485
_refine_ls_wR_factor_ref 0.1661
_reflns_Friedel_coverage 0.000
_reflns_number_gt 2743
_reflns_number_total 3840
_reflns_threshold_expression 'I > 2\s(I)'
_cod_data_source_file jo7b01232_si_002.cif
_cod_data_source_block M1_a
_cod_database_code 4032728
_shelx_shelxl_version_number 2014/7
_shelx_space_group_comment
;
The symmetry employed for this shelxl refinement is uniquely defined
by the following loop, which should always be used as a source of
symmetry information in preference to the above space-group names.
They are only intended as comments.
;

loop_
_space_group_symop_operation_xyz
'x, y, z'
'-x, y+1/2, -z+1/2'
'-x, -y, -z'
'x, -y-1/2, z-1/2'

loop_
_atom_site_label
_atom_site_type_symbol
_atom_site_fract_x
_atom_site_fract_y
_atom_site_fract_z
_atom_site_U_iso_or_equiv
_atom_site_adp_type
_atom_site_occupancy
_atom_site_site_symmetry_order
_atom_site_calc_flag
_atom_site_refinement_flags_posn
_atom_site_refinement_flags_adp
O001 O 0.55154(15) 0.52824(6) 0.17326(10) 0.0306(3) Uani 1 1 d . .
N002 N 0.61269(17) 0.42463(7) 0.06870(12) 0.0281(3) Uani 1 1 d . .
H002 H 0.5569 0.4342 -0.0018 0.034 Uiso 1 1 calc R U
N003 N 0.5763(2) 0.42367(8) 0.58536(14) 0.0370(4) Uani 1 1 d . .
H003 H 0.5760 0.4357 0.6626 0.044 Uiso 1 1 calc R U
C004 C 0.70510(18) 0.36029(9) 0.09409(15) 0.0267(4) Uani 1 1 d . .
C005 C 0.6228(2) 0.46934(9) 0.16890(15) 0.0261(4) Uani 1 1 d . .
C006 C 0.7396(2) 0.43437(9) 0.27535(15) 0.0259(4) Uani 1 1 d . .
C007 C 0.51600(19) 0.36866(9) 0.39961(15) 0.0279(4) Uani 1 1 d . .
C008 C 0.78517(18) 0.36393(9) 0.21445(15) 0.0259(4) Uani 1 1 d . .
C009 C 0.6481(2) 0.41969(9) 0.38929(15) 0.0273(4) Uani 1 1 d . .
C00A C 0.4739(2) 0.37335(10) 0.52433(16) 0.0330(4) Uani 1 1 d . .
C00B C 0.7132(2) 0.29975(10) 0.01967(17) 0.0333(4) Uani 1 1 d . .
H00B H 0.6599 0.2981 -0.0611 0.040 Uiso 1 1 calc R U
C00C C 0.4307(2) 0.31787(10) 0.31980(17) 0.0334(4) Uani 1 1 d . .
H00C H 0.4559 0.3126 0.2378 0.040 Uiso 1 1 calc R U
C00D C 0.8789(2) 0.30598(10) 0.26185(17) 0.0334(4) Uani 1 1 d . .
H00D H 0.9360 0.3083 0.3413 0.040 Uiso 1 1 calc R U
C00E C 0.6794(2) 0.45190(10) 0.50397(16) 0.0337(4) Uani 1 1 d . .
H00E H 0.7590 0.4877 0.5237 0.040 Uiso 1 1 calc R U
C00F C 0.8893(2) 0.48579(10) 0.31000(17) 0.0336(4) Uani 1 1 d . .
H00A H 0.8465 0.5306 0.3416 0.040 Uiso 1 1 calc R U
H00F H 0.9603 0.4638 0.3778 0.040 Uiso 1 1 calc R U
C00G C 0.8051(2) 0.24112(10) 0.07114(19) 0.0375(5) Uani 1 1 d . .
H00G H 0.8112 0.1990 0.0243 0.045 Uiso 1 1 calc R U
C00H C 0.9966(2) 0.50463(10) 0.20684(18) 0.0375(4) Uani 1 1 d . .
C00I C 0.8871(2) 0.24407(10) 0.18967(18) 0.0375(5) Uani 1 1 d . .
H00I H 0.9483 0.2043 0.2215 0.045 Uiso 1 1 calc R U
C00J C 0.3497(2) 0.33131(11) 0.56888(18) 0.0415(5) Uani 1 1 d . .
H00J H 0.3228 0.3361 0.6505 0.050 Uiso 1 1 calc R U
C00K C 0.3086(2) 0.27585(11) 0.3652(2) 0.0415(5) Uani 1 1 d . .
H00K H 0.2514 0.2421 0.3128 0.050 Uiso 1 1 calc R U
C00L C 0.2686(2) 0.28277(12) 0.4886(2) 0.0456(5) Uani 1 1 d . .
H00L H 0.1854 0.2538 0.5162 0.055 Uiso 1 1 calc R U
C00M C 1.1377(2) 0.45485(13) 0.1882(2) 0.0520(6) Uani 1 1 d . .
H00H H 1.2071 0.4764 0.1308 0.078 Uiso 1 1 calc R U
H00M H 1.0946 0.4096 0.1549 0.078 Uiso 1 1 calc R U
H00N H 1.2023 0.4465 0.2668 0.078 Uiso 1 1 calc R U
C00N C 0.9661(3) 0.56411(12) 0.1382(2) 0.0531(6) Uani 1 1 d . .
H00O H 1.0339 0.5758 0.0762 0.064 Uiso 1 1 calc R U
H00P H 0.8769 0.5940 0.1524 0.064 Uiso 1 1 calc R U

loop_
_atom_site_aniso_label
_atom_site_aniso_U_11
_atom_site_aniso_U_22
_atom_site_aniso_U_33
_atom_site_aniso_U_23
_atom_site_aniso_U_13
_atom_site_aniso_U_12
O001 0.0403(7) 0.0300(7) 0.0214(6) 0.0001(5) 0.0025(5) 0.0048(5)
N002 0.0337(7) 0.0328(8) 0.0172(7) -0.0021(6) 0.0000(5) 0.0002(6)
N003 0.0538(10) 0.0379(9) 0.0198(8) -0.0002(6) 0.0069(7) 0.0079(7)
C004 0.0240(7) 0.0320(9) 0.0249(9) -0.0020(7) 0.0061(6) -0.0037(6)
C005 0.0289(8) 0.0318(9) 0.0181(8) 0.0008(6) 0.0052(6) -0.0039(7)
C006 0.0293(8) 0.0296(9) 0.0189(8) -0.0011(6) 0.0027(6) 0.0008(6)
C007 0.0283(8) 0.0332(9) 0.0225(9) 0.0037(7) 0.0046(6) 0.0093(7)
C008 0.0239(7) 0.0334(9) 0.0212(8) -0.0034(7) 0.0059(6) -0.0025(6)
C009 0.0320(8) 0.0298(9) 0.0202(8) 0.0008(6) 0.0039(6) 0.0062(7)
C00A 0.0375(9) 0.0382(10) 0.0243(9) 0.0051(7) 0.0079(7) 0.0121(8)
C00B 0.0333(9) 0.0392(10) 0.0277(9) -0.0083(8) 0.0050(7) -0.0052(7)
C00C 0.0277(8) 0.0440(11) 0.0290(10) 0.0005(8) 0.0051(7) 0.0032(7)
C00D 0.0312(8) 0.0404(10) 0.0288(10) -0.0021(8) 0.0042(7) 0.0041(7)
C00E 0.0464(10) 0.0334(10) 0.0218(9) 0.0001(7) 0.0053(7) 0.0039(8)
C00F 0.0366(9) 0.0371(10) 0.0265(9) -0.0054(7) 0.0004(7) -0.0032(7)
C00G 0.0364(9) 0.0342(10) 0.0433(12) -0.0120(8) 0.0118(8) -0.0013(8)
C00H 0.0357(9) 0.0421(11) 0.0345(10) -0.0073(8) 0.0026(8) -0.0133(8)
C00I 0.0355(9) 0.0364(11) 0.0416(12) -0.0001(8) 0.0088(8) 0.0073(7)
C00J 0.0445(10) 0.0501(12) 0.0328(11) 0.0084(9) 0.0181(8) 0.0097(9)
C00K 0.0296(9) 0.0472(12) 0.0486(12) -0.0013(9) 0.0089(8) -0.0027(8)
C00L 0.0356(10) 0.0541(13) 0.0500(13) 0.0099(10) 0.0187(9) 0.0011(9)
C00M 0.0372(10) 0.0686(15) 0.0512(14) -0.0061(11) 0.0094(9) -0.0064(10)
C00N 0.0613(13) 0.0472(13) 0.0532(14) -0.0015(11) 0.0175(11) -0.0159(10)

loop_
_atom_type_symbol
_atom_type_description
_atom_type_scat_dispersion_real
_atom_type_scat_dispersion_imag
_atom_type_scat_source
C C 0.0033 0.0016 'International Tables Vol C Tables 4.2.6.8 and 6.1.1.4'
H H 0.0000 0.0000 'International Tables Vol C Tables 4.2.6.8 and 6.1.1.4'
N N 0.0061 0.0033 'International Tables Vol C Tables 4.2.6.8 and 6.1.1.4'
O O 0.0106 0.0060 'International Tables Vol C Tables 4.2.6.8 and 6.1.1.4'

loop_
_geom_angle_atom_site_label_1
_geom_angle_atom_site_label_2
_geom_angle_atom_site_label_3
_geom_angle
C005 N002 C004 111.69(14)
C005 N002 H002 124.2
C004 N002 H002 124.2
C00A N003 C00E 109.11(15)
C00A N003 H003 125.4
C00E N003 H003 125.4
C00B C004 C008 122.37(16)
C00B C004 N002 128.51(16)
C008 C004 N002 109.02(14)
O001 C005 N002 125.23(15)
O001 C005 C006 126.18(14)
N002 C005 C006 108.58(14)
C009 C006 C008 110.77(13)
C009 C006 C005 111.29(13)
C008 C006 C005 101.13(13)
C009 C006 C00F 110.17(13)
C008 C006 C00F 114.30(13)
C005 C006 C00F 108.87(13)
C00C C007 C00A 118.03(16)
C00C C007 C009 135.48(15)
C00A C007 C009 106.46(15)
C00D C008 C004 119.59(15)
C00D C008 C006 130.75(15)
C004 C008 C006 109.52(14)
C00E C009 C007 106.63(15)
C00E C009 C006 126.13(16)
C007 C009 C006 127.22(14)
N003 C00A C00J 129.44(17)
N003 C00A C007 107.78(15)
C00J C00A C007 122.77(18)
C004 C00B C00G 116.87(17)
C004 C00B H00B 121.6
C00G C00B H00B 121.6
C00K C00C C007 118.77(17)
C00K C00C H00C 120.6
C007 C00C H00C 120.6
C008 C00D C00I 119.17(17)
C008 C00D H00D 120.4
C00I C00D H00D 120.4
C009 C00E N003 110.01(17)
C009 C00E H00E 125.0
N003 C00E H00E 125.0
C00H C00F C006 116.89(14)
C00H C00F H00A 108.1
C006 C00F H00A 108.1
C00H C00F H00F 108.1
C006 C00F H00F 108.1
H00A C00F H00F 107.3
C00I C00G C00B 121.57(17)
C00I C00G H00G 119.2
C00B C00G H00G 119.2
C00N C00H C00M 122.28(19)
C00N C00H C00F 120.51(18)
C00M C00H C00F 117.20(18)
C00G C00I C00D 120.39(17)
C00G C00I H00I 119.8
C00D C00I H00I 119.8
C00L C00J C00A 117.65(18)
C00L C00J H00J 121.2
C00A C00J H00J 121.2
C00C C00K C00L 121.6(2)
C00C C00K H00K 119.2
C00L C00K H00K 119.2
C00J C00L C00K 121.18(18)
C00J C00L H00L 119.4
C00K C00L H00L 119.4
C00H C00M H00H 109.5
C00H C00M H00M 109.5
H00H C00M H00M 109.5
C00H C00M H00N 109.5
H00H C00M H00N 109.5
H00M C00M H00N 109.5
C00H C00N H00O 120.0
C00H C00N H00P 120.0
H00O C00N H00P 120.0

loop_
_geom_bond_atom_site_label_1
_geom_bond_atom_site_label_2
_geom_bond_distance
O001 C005 1.232(2)
N002 C005 1.353(2)
N002 C004 1.413(2)
N002 H002 0.8600
N003 C00A 1.366(2)
N003 C00E 1.370(2)
N003 H003 0.8600
C004 C00B 1.380(2)
C004 C008 1.389(2)
C005 C006 1.548(2)
C006 C009 1.517(2)
C006 C008 1.517(2)
C006 C00F 1.551(2)
C007 C00C 1.403(2)
C007 C00A 1.419(2)
C007 C009 1.434(2)
C008 C00D 1.377(2)
C009 C00E 1.370(2)
C00A C00J 1.389(3)
C00B C00G 1.394(3)
C00B H00B 0.9300
C00C C00K 1.380(3)
C00C H00C 0.9300
C00D C00I 1.386(3)
C00D H00D 0.9300
C00E H00E 0.9300
C00F C00H 1.515(2)
C00F H00A 0.9700
C00F H00F 0.9700
C00G C00I 1.377(3)
C00G H00G 0.9300
C00H C00N 1.331(3)
C00H C00M 1.491(3)
C00I H00I 0.9300
C00J C00L 1.364(3)
C00J H00J 0.9300
C00K C00L 1.403(3)
C00K H00K 0.9300
C00L H00L 0.9300
C00M H00H 0.9600
C00M H00M 0.9600
C00M H00N 0.9600
C00N H00O 0.9300
C00N H00P 0.9300
